data_7235962
loop_
_publ_author_name
'Ru, Jing'
'Zong, Tian-Xiang'
'Ge, Jing-Yuan'
'Yao, Min-Xia'
'Zuo, Jing-Lin'

_publ_section_title
;
 The new dicyanoruthenium(iii) building block with
 2&#x2032;-hydroxyacetophenone imine for heterobimetallic complexes
;
_journal_issue 113
_journal_name_full 'RSC Advances'
_journal_page_first 93470
_journal_paper_doi 10.1039/C5RA15752H
_journal_volume 5
_journal_year 2015
_chemical_formula_sum 'C43 H36 Mn N6 O4 Ru'
_chemical_formula_weight 856.79
_space_group_IT_number 2
_space_group_name_Hall '-P 1'
_space_group_name_H-M_alt 'P -1'
_symmetry_cell_setting triclinic
_symmetry_space_group_name_H-M 'P -1'
_atom_sites_solution_hydrogens geom
_atom_sites_solution_primary direct
_atom_sites_solution_secondary difmap
_audit_creation_method SHELXL-97
_audit_update_record
;
2015-07-21 deposited with the CCDC.
2015-11-04 downloaded from the CCDC.
;
_cell_angle_alpha 84.393(2)
_cell_angle_beta 81.625(2)
_cell_angle_gamma 71.103(2)
_cell_formula_units_Z 2
_cell_length_a 11.2322(11)
_cell_length_b 12.9655(13)
_cell_length_c 17.3258(18)
_cell_measurement_reflns_used 5904
_cell_measurement_temperature 296(2)
_cell_measurement_theta_max 27.54
_cell_measurement_theta_min 2.26
_cell_volume 2358.3(4)
_computing_cell_refinement 'Bruker SMART'
_computing_data_collection 'Bruker SMART'
_computing_data_reduction 'Bruker SAINT'
_computing_molecular_graphics 'Bruker SHELXTL'
_computing_publication_material 'Bruker SHELXTL'
_computing_structure_refinement 'SHELXL-97 (Sheldrick, 1997)'
_computing_structure_solution 'SHELXS-97 (Sheldrick, 1990)'
_diffrn_ambient_temperature 296(2)
_diffrn_measured_fraction_theta_full 0.995
_diffrn_measured_fraction_theta_max 0.995
_diffrn_measurement_device_type 'CCD area detector'
_diffrn_measurement_method 'phi and omega scans'
_diffrn_radiation_monochromator graphite
_diffrn_radiation_source 'fine-focus sealed tube'
_diffrn_radiation_type MoK\a
_diffrn_radiation_wavelength 0.71073
_diffrn_reflns_av_R_equivalents 0.0138
_diffrn_reflns_av_sigmaI/netI 0.0247
_diffrn_reflns_limit_h_max 11
_diffrn_reflns_limit_h_min -13
_diffrn_reflns_limit_k_max 13
_diffrn_reflns_limit_k_min -15
_diffrn_reflns_limit_l_max 16
_diffrn_reflns_limit_l_min -20
_diffrn_reflns_number 13351
_diffrn_reflns_theta_full 25.01
_diffrn_reflns_theta_max 25.01
_diffrn_reflns_theta_min 1.66
_exptl_absorpt_coefficient_mu 0.630
_exptl_absorpt_correction_T_max 0.8739
_exptl_absorpt_correction_T_min 0.8484
_exptl_absorpt_correction_type multi-scan
_exptl_absorpt_process_details sadabs
_exptl_crystal_colour dark-green
_exptl_crystal_density_diffrn 1.207
_exptl_crystal_density_method 'not measured'
_exptl_crystal_description block
_exptl_crystal_F_000 874
_exptl_crystal_size_max 0.27
_exptl_crystal_size_mid 0.25
_exptl_crystal_size_min 0.22
_platon_squeeze_details
;
;
_refine_diff_density_max 0.701
_refine_diff_density_min -0.530
_refine_diff_density_rms 0.051
_refine_ls_extinction_method none
_refine_ls_goodness_of_fit_ref 1.104
_refine_ls_hydrogen_treatment mixed
_refine_ls_matrix_type full
_refine_ls_number_parameters 490
_refine_ls_number_reflns 8285
_refine_ls_number_restraints 0
_refine_ls_restrained_S_all 1.104
_refine_ls_R_factor_all 0.0449
_refine_ls_R_factor_gt 0.0332
_refine_ls_shift/su_max 0.000
_refine_ls_shift/su_mean 0.000
_refine_ls_structure_factor_coef Fsqd
_refine_ls_weighting_details 'calc w=1/[\s^2^(Fo^2^)+(0.0569P)^2^+0.4361P] where P=(Fo^2^+2Fc^2^)/3'
_refine_ls_weighting_scheme calc
_refine_ls_wR_factor_gt 0.1019
_refine_ls_wR_factor_ref 0.1081
_reflns_number_gt 6207
_reflns_number_total 8285
_reflns_threshold_expression >2sigma(I)
_cod_data_source_file c5ra15752h2.cif
_cod_data_source_block 20140714c
_cod_depositor_comments
;
The following automatic conversions were performed:

data item '_symmetry_cell_setting' value 'Triclinic' was changed to
'triclinic' in accordance with the
/home/saulius/struct/COD-crude-data/automatic-downloads/DataCite-retrospective/RSC/depositions/lib/dictionaries/cif_core.dic
dictionary named 'cif_core.dic' version 2.4.2 last updated on
2011-04-26.

Automatic conversion script
Id: cif_fix_values 6909 2019-04-08 15:41:33Z antanas 
;
_cod_original_sg_symbol_H-M 'P-1   '
_cod_database_code 7235962

loop_
_symmetry_equiv_pos_as_xyz
'x, y, z'
'-x, -y, -z'

loop_
_atom_site_label
_atom_site_type_symbol
_atom_site_fract_x
_atom_site_fract_y
_atom_site_fract_z
_atom_site_U_iso_or_equiv
_atom_site_adp_type
_atom_site_occupancy
_atom_site_symmetry_multiplicity
_atom_site_calc_flag
_atom_site_refinement_flags
Mn1 Mn 0.75409(3) 0.24903(3) 0.25405(2) 0.03726(11) Uani 1 1 d .
Ru1 Ru 1.0000 0.0000 0.0000 0.03066(9) Uani 1 2 d S
Ru2 Ru 0.5000 0.5000 0.5000 0.03667(10) Uani 1 2 d S
C1 C 0.7807(2) -0.0714(2) 0.06246(15) 0.0395(6) Uani 1 1 d .
C2 C 0.6499(3) -0.0480(2) 0.06325(19) 0.0516(7) Uani 1 1 d .
H2 H 0.6118 -0.0100 0.0203 0.062 Uiso 1 1 calc R
C3 C 0.5767(3) -0.0788(3) 0.1247(2) 0.0645(9) Uani 1 1 d .
H3 H 0.4901 -0.0626 0.1233 0.077 Uiso 1 1 calc R
C4 C 0.6319(3) -0.1348(3) 0.1900(2) 0.0722(10) Uani 1 1 d .
H4 H 0.5819 -0.1538 0.2331 0.087 Uiso 1 1 calc R
C5 C 0.7607(3) -0.1620(2) 0.19037(19) 0.0575(8) Uani 1 1 d .
H5 H 0.7973 -0.2016 0.2333 0.069 Uiso 1 1 calc R
C6 C 0.8388(2) -0.1311(2) 0.12706(16) 0.0420(6) Uani 1 1 d .
C7 C 0.9767(3) -0.1664(2) 0.12994(16) 0.0433(6) Uani 1 1 d .
C8 C 1.0348(3) -0.2541(3) 0.1894(2) 0.0737(10) Uani 1 1 d .
H8A H 1.1254 -0.2733 0.1799 0.111 Uiso 1 1 calc R
H8B H 1.0098 -0.3173 0.1852 0.111 Uiso 1 1 calc R
H8C H 1.0061 -0.2276 0.2409 0.111 Uiso 1 1 calc R
C9 C 0.9087(2) 0.0994(2) 0.09174(16) 0.0359(6) Uani 1 1 d .
C10 C 0.9588(3) 0.1121(2) 0.34010(16) 0.0448(7) Uani 1 1 d .
C11 C 1.0726(3) 0.1042(2) 0.37069(18) 0.0551(7) Uani 1 1 d .
H11 H 1.1045 0.1628 0.3627 0.066 Uiso 1 1 calc R
C12 C 1.1351(3) 0.0125(3) 0.41137(19) 0.0606(8) Uani 1 1 d .
H12 H 1.2083 0.0104 0.4314 0.073 Uiso 1 1 calc R
C13 C 1.0927(3) -0.0799(2) 0.42435(18) 0.0543(8) Uani 1 1 d .
C14 C 1.1596(3) -0.1747(3) 0.4664(2) 0.0656(9) Uani 1 1 d .
H14 H 1.2319 -0.1757 0.4871 0.079 Uiso 1 1 calc R
C15 C 1.1208(3) -0.2639(3) 0.4772(2) 0.0706(10) Uani 1 1 d .
H15 H 1.1660 -0.3256 0.5050 0.085 Uiso 1 1 calc R
C16 C 1.0137(4) -0.2627(3) 0.4465(2) 0.0699(10) Uani 1 1 d .
H16 H 0.9885 -0.3250 0.4527 0.084 Uiso 1 1 calc R
C17 C 0.9434(3) -0.1715(2) 0.4070(2) 0.0632(9) Uani 1 1 d .
H17 H 0.8706 -0.1723 0.3878 0.076 Uiso 1 1 calc R
C18 C 0.9809(3) -0.0754(2) 0.39502(17) 0.0508(7) Uani 1 1 d .
C19 C 0.9099(3) 0.0242(2) 0.35431(16) 0.0464(7) Uani 1 1 d .
C20 C 0.7882(3) 0.0331(2) 0.33394(18) 0.0512(7) Uani 1 1 d .
H20 H 0.7591 -0.0264 0.3478 0.061 Uiso 1 1 calc R
C21 C 0.5883(4) 0.1169(3) 0.2837(3) 0.1035(16) Uani 1 1 d .
H21A H 0.5938 0.0446 0.2699 0.124 Uiso 1 1 calc R
H21B H 0.5306 0.1332 0.3315 0.124 Uiso 1 1 calc R
C22 C 0.5404(4) 0.1897(4) 0.2267(4) 0.126 Uani 1 1 d .
H22 H 0.5879 0.1464 0.1823 0.151 Uiso 1 1 calc R
C23 C 0.4140(5) 0.2043(4) 0.2079(4) 0.131 Uani 1 1 d .
H23A H 0.3929 0.1384 0.2222 0.196 Uiso 1 1 calc R
H23B H 0.4116 0.2209 0.1528 0.196 Uiso 1 1 calc R
H23C H 0.3540 0.2632 0.2361 0.196 Uiso 1 1 calc R
C24 C 0.5372(3) 0.3680(2) 0.17033(18) 0.0511(7) Uani 1 1 d .
H24 H 0.4594 0.3726 0.1553 0.061 Uiso 1 1 calc R
C25 C 0.5827(3) 0.4584(2) 0.14739(16) 0.0439(6) Uani 1 1 d .
C26 C 0.5083(3) 0.5497(2) 0.10094(16) 0.0472(7) Uani 1 1 d .
C27 C 0.3876(3) 0.5572(2) 0.08010(17) 0.0517(7) Uani 1 1 d .
H27 H 0.3519 0.5022 0.0968 0.062 Uiso 1 1 calc R
C28 C 0.3231(3) 0.6465(3) 0.03489(19) 0.0642(9) Uani 1 1 d .
H28 H 0.2443 0.6501 0.0220 0.077 Uiso 1 1 calc R
C29 C 0.3720(4) 0.7300(3) 0.0084(2) 0.0677(10) Uani 1 1 d .
H29 H 0.3269 0.7891 -0.0219 0.081 Uiso 1 1 calc R
C30 C 0.4878(3) 0.7245(3) 0.0274(2) 0.0628(9) Uani 1 1 d .
H30 H 0.5213 0.7806 0.0095 0.075 Uiso 1 1 calc R
C31 C 0.5578(3) 0.6362(2) 0.07340(18) 0.0528(7) Uani 1 1 d .
C32 C 0.6778(3) 0.6306(2) 0.09180(19) 0.0585(8) Uani 1 1 d .
H32 H 0.7105 0.6869 0.0735 0.070 Uiso 1 1 calc R
C33 C 0.7471(3) 0.5461(2) 0.13516(18) 0.0542(7) Uani 1 1 d .
H33 H 0.8259 0.5456 0.1461 0.065 Uiso 1 1 calc R
C34 C 0.7008(3) 0.4574(2) 0.16441(16) 0.0434(6) Uani 1 1 d .
C35 C 0.5964(3) 0.3913(2) 0.41476(16) 0.0423(6) Uani 1 1 d .
C36 C 0.3007(3) 0.4703(2) 0.41992(17) 0.0485(7) Uani 1 1 d .
C37 C 0.2243(3) 0.4054(3) 0.4157(2) 0.0692(9) Uani 1 1 d .
H37 H 0.2071 0.3618 0.4590 0.083 Uiso 1 1 calc R
C38 C 0.1742(4) 0.4055(3) 0.3475(3) 0.0870(12) Uani 1 1 d .
H38 H 0.1227 0.3625 0.3455 0.104 Uiso 1 1 calc R
C39 C 0.1992(4) 0.4677(3) 0.2829(2) 0.0818(11) Uani 1 1 d .
H39 H 0.1685 0.4647 0.2364 0.098 Uiso 1 1 calc R
C40 C 0.2692(3) 0.5337(3) 0.28749(19) 0.0630(9) Uani 1 1 d .
H40 H 0.2824 0.5782 0.2439 0.076 Uiso 1 1 calc R
C41 C 0.3231(2) 0.5385(2) 0.35470(16) 0.0459(7) Uani 1 1 d .
C42 C 0.3893(3) 0.6176(2) 0.35568(16) 0.0461(7) Uani 1 1 d .
C43 C 0.3759(4) 0.7085(3) 0.2934(2) 0.0718(10) Uani 1 1 d .
H43A H 0.4194 0.7568 0.3049 0.108 Uiso 1 1 calc R
H43B H 0.2877 0.7483 0.2919 0.108 Uiso 1 1 calc R
H43C H 0.4121 0.6784 0.2436 0.108 Uiso 1 1 calc R
N1 N 1.04806(19) -0.12426(16) 0.08225(12) 0.0385(5) Uani 1 1 d .
H1 H 1.1280 -0.1525 0.0853 0.046 Uiso 1 1 calc R
N2 N 0.8585(2) 0.1519(2) 0.14328(14) 0.0476(6) Uani 1 1 d .
N3 N 0.7148(2) 0.11611(18) 0.29812(14) 0.0481(6) Uani 1 1 d .
N4 N 0.5929(2) 0.28065(18) 0.20975(15) 0.0486(6) Uani 1 1 d .
N5 N 0.6466(2) 0.3369(2) 0.36404(15) 0.0559(7) Uani 1 1 d .
N6 N 0.4567(2) 0.61385(17) 0.41050(13) 0.0438(5) Uani 1 1 d .
H6 H 0.4877 0.6667 0.4091 0.053 Uiso 1 1 calc R
O1 O 0.84276(16) -0.03842(14) -0.00168(10) 0.0408(4) Uani 1 1 d .
O2 O 0.90631(17) 0.20386(14) 0.30122(11) 0.0471(5) Uani 1 1 d .
O3 O 0.77703(17) 0.37864(14) 0.20466(11) 0.0471(5) Uani 1 1 d .
O4 O 0.34196(17) 0.46787(15) 0.48892(11) 0.0464(4) Uani 1 1 d .

loop_
_atom_site_aniso_label
_atom_site_aniso_U_11
_atom_site_aniso_U_22
_atom_site_aniso_U_33
_atom_site_aniso_U_23
_atom_site_aniso_U_13
_atom_site_aniso_U_12
Mn1 0.0402(2) 0.0329(2) 0.0335(2) -0.00690(17) -0.00098(18) -0.00444(17)
Ru1 0.02850(15) 0.03548(16) 0.02531(16) -0.00623(11) 0.00003(11) -0.00648(12)
Ru2 0.04120(18) 0.03566(17) 0.02617(17) -0.00789(12) 0.00165(12) -0.00320(13)
C1 0.0383(14) 0.0445(14) 0.0384(15) -0.0131(12) 0.0037(12) -0.0171(12)
C2 0.0401(15) 0.0570(17) 0.061(2) -0.0100(14) -0.0022(14) -0.0195(13)
C3 0.0489(18) 0.077(2) 0.073(2) -0.0188(19) 0.0099(17) -0.0315(17)
C4 0.072(2) 0.083(2) 0.068(2) -0.0132(19) 0.0242(19) -0.046(2)
C5 0.068(2) 0.0581(18) 0.0491(19) -0.0012(14) 0.0065(15) -0.0297(16)
C6 0.0470(15) 0.0406(14) 0.0396(15) -0.0059(11) 0.0042(12) -0.0185(12)
C7 0.0514(16) 0.0419(14) 0.0330(15) -0.0036(11) -0.0020(12) -0.0106(13)
C8 0.072(2) 0.072(2) 0.059(2) 0.0194(18) -0.0073(18) -0.0063(18)
C9 0.0347(13) 0.0379(13) 0.0326(14) -0.0043(11) -0.0021(11) -0.0080(11)
C10 0.0484(16) 0.0425(15) 0.0352(15) -0.0103(12) -0.0003(12) -0.0028(13)
C11 0.0552(18) 0.0518(17) 0.0538(19) -0.0080(14) -0.0090(15) -0.0080(14)
C12 0.0538(18) 0.064(2) 0.056(2) -0.0085(16) -0.0133(15) -0.0032(16)
C13 0.0536(18) 0.0498(17) 0.0447(18) -0.0079(14) -0.0025(14) 0.0040(14)
C14 0.062(2) 0.060(2) 0.053(2) -0.0029(16) -0.0036(16) 0.0089(17)
C15 0.073(2) 0.053(2) 0.057(2) 0.0042(16) 0.0006(18) 0.0141(17)
C16 0.083(3) 0.0464(18) 0.064(2) 0.0043(16) -0.0001(19) -0.0050(17)
C17 0.073(2) 0.0494(17) 0.056(2) 0.0010(15) -0.0054(17) -0.0065(16)
C18 0.0585(18) 0.0444(15) 0.0364(16) -0.0058(12) 0.0028(13) -0.0007(14)
C19 0.0518(17) 0.0426(15) 0.0355(15) -0.0072(12) 0.0001(13) -0.0030(13)
C20 0.0600(18) 0.0401(15) 0.0493(18) -0.0007(13) -0.0044(15) -0.0115(14)
C21 0.089(3) 0.095(3) 0.146(4) 0.053(3) -0.061(3) -0.053(2)
C22 0.091 0.099 0.214 0.089 -0.092 -0.062
C23 0.123 0.104 0.173 0.011 -0.041 -0.043
C24 0.0445(16) 0.0508(17) 0.0535(19) -0.0059(14) -0.0107(14) -0.0059(13)
C25 0.0493(16) 0.0382(14) 0.0369(15) -0.0101(11) -0.0017(12) -0.0030(12)
C26 0.0536(17) 0.0425(15) 0.0349(15) -0.0104(12) -0.0043(13) 0.0016(13)
C27 0.0526(17) 0.0535(17) 0.0406(17) -0.0108(13) -0.0058(13) -0.0027(14)
C28 0.0558(19) 0.073(2) 0.050(2) -0.0188(17) -0.0163(16) 0.0064(17)
C29 0.079(2) 0.057(2) 0.050(2) -0.0013(16) -0.0156(18) 0.0053(18)
C30 0.076(2) 0.0500(18) 0.054(2) -0.0014(15) -0.0120(17) -0.0063(16)
C31 0.0629(19) 0.0444(16) 0.0425(17) -0.0067(13) -0.0038(14) -0.0051(14)
C32 0.070(2) 0.0464(16) 0.056(2) 0.0003(14) -0.0075(16) -0.0145(15)
C33 0.0580(18) 0.0446(16) 0.057(2) -0.0028(14) -0.0077(15) -0.0114(14)
C34 0.0480(16) 0.0369(14) 0.0377(15) -0.0081(12) -0.0023(12) -0.0024(12)
C35 0.0443(15) 0.0426(14) 0.0349(15) -0.0092(12) -0.0024(12) -0.0056(12)
C36 0.0479(16) 0.0486(16) 0.0437(17) -0.0080(13) -0.0064(13) -0.0061(13)
C37 0.077(2) 0.063(2) 0.074(2) 0.0007(18) -0.0177(19) -0.0281(18)
C38 0.099(3) 0.079(2) 0.100(3) -0.005(2) -0.043(3) -0.037(2)
C39 0.095(3) 0.081(2) 0.075(3) -0.009(2) -0.044(2) -0.019(2)
C40 0.067(2) 0.0632(19) 0.051(2) -0.0041(15) -0.0180(16) -0.0042(17)
C41 0.0410(15) 0.0467(15) 0.0400(16) -0.0080(12) -0.0033(12) 0.0009(12)
C42 0.0466(16) 0.0462(15) 0.0357(15) -0.0037(12) 0.0003(12) -0.0030(13)
C43 0.092(3) 0.074(2) 0.047(2) 0.0187(17) -0.0156(18) -0.0264(19)
N1 0.0330(11) 0.0439(12) 0.0327(12) -0.0059(9) -0.0027(9) -0.0032(9)
N2 0.0509(14) 0.0507(13) 0.0387(14) -0.0165(11) 0.0039(11) -0.0123(11)
N3 0.0515(14) 0.0432(13) 0.0484(15) 0.0000(11) -0.0050(11) -0.0143(11)
N4 0.0443(13) 0.0439(13) 0.0568(16) -0.0027(11) -0.0083(11) -0.0116(11)
N5 0.0548(15) 0.0586(15) 0.0454(15) -0.0227(13) 0.0051(12) -0.0048(12)
N6 0.0514(13) 0.0412(12) 0.0349(13) -0.0043(10) 0.0000(11) -0.0108(10)
O1 0.0356(9) 0.0526(10) 0.0346(10) -0.0052(8) -0.0019(8) -0.0144(8)
O2 0.0480(11) 0.0403(10) 0.0493(12) -0.0039(9) -0.0104(9) -0.0062(8)
O3 0.0494(11) 0.0381(10) 0.0512(12) -0.0004(9) -0.0108(9) -0.0089(8)
O4 0.0513(11) 0.0508(11) 0.0341(11) -0.0029(8) -0.0015(9) -0.0131(9)

loop_
_atom_type_symbol
_atom_type_description
_atom_type_scat_dispersion_real
_atom_type_scat_dispersion_imag
_atom_type_scat_source
C C 0.0033 0.0016 'International Tables Vol C Tables 4.2.6.8 and 6.1.1.4'
H H 0.0000 0.0000 'International Tables Vol C Tables 4.2.6.8 and 6.1.1.4'
N N 0.0061 0.0033 'International Tables Vol C Tables 4.2.6.8 and 6.1.1.4'
O O 0.0106 0.0060 'International Tables Vol C Tables 4.2.6.8 and 6.1.1.4'
Mn Mn 0.3368 0.7283 'International Tables Vol C Tables 4.2.6.8 and 6.1.1.4'
Ru Ru -1.2594 0.8363 'International Tables Vol C Tables 4.2.6.8 and 6.1.1.4'

loop_
_geom_angle_atom_site_label_1
_geom_angle_atom_site_label_2
_geom_angle_atom_site_label_3
_geom_angle
_geom_angle_site_symmetry_1
_geom_angle_site_symmetry_3
O3 Mn1 O2 95.79(8) . .
O3 Mn1 N3 173.50(8) . .
O2 Mn1 N3 90.55(9) . .
O3 Mn1 N4 90.54(9) . .
O2 Mn1 N4 173.66(8) . .
N3 Mn1 N4 83.11(10) . .
O3 Mn1 N5 91.99(9) . .
O2 Mn1 N5 90.02(9) . .
N3 Mn1 N5 89.44(10) . .
N4 Mn1 N5 90.18(10) . .
O3 Mn1 N2 90.87(9) . .
O2 Mn1 N2 90.97(8) . .
N3 Mn1 N2 87.56(9) . .
N4 Mn1 N2 88.51(9) . .
N5 Mn1 N2 176.86(8) . .
O1 Ru1 O1 180.00(13) 2_755 .
O1 Ru1 N1 92.96(8) 2_755 .
O1 Ru1 N1 87.04(8) . .
O1 Ru1 N1 87.04(8) 2_755 2_755
O1 Ru1 N1 92.96(8) . 2_755
N1 Ru1 N1 180.00(19) . 2_755
O1 Ru1 C9 90.92(9) 2_755 .
O1 Ru1 C9 89.08(9) . .
N1 Ru1 C9 86.77(9) . .
N1 Ru1 C9 93.23(9) 2_755 .
O1 Ru1 C9 89.08(9) 2_755 2_755
O1 Ru1 C9 90.92(9) . 2_755
N1 Ru1 C9 93.23(9) . 2_755
N1 Ru1 C9 86.77(9) 2_755 2_755
C9 Ru1 C9 180.0(2) . 2_755
O4 Ru2 O4 180.00(10) . 2_666
O4 Ru2 N6 93.01(8) . 2_666
O4 Ru2 N6 86.99(8) 2_666 2_666
O4 Ru2 N6 86.99(8) . .
O4 Ru2 N6 93.01(8) 2_666 .
N6 Ru2 N6 180.00(9) 2_666 .
O4 Ru2 C35 90.70(9) . 2_666
O4 Ru2 C35 89.30(9) 2_666 2_666
N6 Ru2 C35 86.14(10) 2_666 2_666
N6 Ru2 C35 93.86(10) . 2_666
O4 Ru2 C35 89.30(9) . .
O4 Ru2 C35 90.70(9) 2_666 .
N6 Ru2 C35 93.86(10) 2_666 .
N6 Ru2 C35 86.14(10) . .
C35 Ru2 C35 180.00(11) 2_666 .
O1 C1 C2 116.7(2) . .
O1 C1 C6 124.5(2) . .
C2 C1 C6 118.8(2) . .
C3 C2 C1 122.2(3) . .
C3 C2 H2 118.9 . .
C1 C2 H2 118.9 . .
C2 C3 C4 119.7(3) . .
C2 C3 H3 120.1 . .
C4 C3 H3 120.1 . .
C5 C4 C3 119.7(3) . .
C5 C4 H4 120.2 . .
C3 C4 H4 120.2 . .
C4 C5 C6 121.5(3) . .
C4 C5 H5 119.2 . .
C6 C5 H5 119.2 . .
C5 C6 C1 118.0(3) . .
C5 C6 C7 118.8(3) . .
C1 C6 C7 123.2(2) . .
N1 C7 C6 120.9(2) . .
N1 C7 C8 119.3(3) . .
C6 C7 C8 119.7(2) . .
C7 C8 H8A 109.5 . .
C7 C8 H8B 109.5 . .
H8A C8 H8B 109.5 . .
C7 C8 H8C 109.5 . .
H8A C8 H8C 109.5 . .
H8B C8 H8C 109.5 . .
N2 C9 Ru1 178.4(3) . .
O2 C10 C19 125.0(3) . .
O2 C10 C11 116.1(3) . .
C19 C10 C11 118.9(3) . .
C12 C11 C10 120.9(3) . .
C12 C11 H11 119.5 . .
C10 C11 H11 119.5 . .
C11 C12 C13 122.3(3) . .
C11 C12 H12 118.8 . .
C13 C12 H12 118.8 . .
C18 C13 C14 120.1(3) . .
C18 C13 C12 118.5(3) . .
C14 C13 C12 121.4(3) . .
C15 C14 C13 121.4(3) . .
C15 C14 H14 119.3 . .
C13 C14 H14 119.3 . .
C14 C15 C16 119.5(3) . .
C14 C15 H15 120.2 . .
C16 C15 H15 120.2 . .
C17 C16 C15 121.3(3) . .
C17 C16 H16 119.3 . .
C15 C16 H16 119.3 . .
C16 C17 C18 120.7(3) . .
C16 C17 H17 119.6 . .
C18 C17 H17 119.6 . .
C13 C18 C17 116.9(3) . .
C13 C18 C19 119.8(3) . .
C17 C18 C19 123.3(3) . .
C10 C19 C20 121.1(2) . .
C10 C19 C18 119.4(3) . .
C20 C19 C18 119.3(3) . .
N3 C20 C19 126.2(3) . .
N3 C20 H20 116.9 . .
C19 C20 H20 116.9 . .
C22 C21 N3 113.4(3) . .
C22 C21 H21A 108.9 . .
N3 C21 H21A 108.9 . .
C22 C21 H21B 108.9 . .
N3 C21 H21B 108.9 . .
H21A C21 H21B 107.7 . .
C21 C22 C23 120.1(4) . .
C21 C22 N4 115.8(3) . .
C23 C22 N4 119.0(3) . .
C21 C22 H22 97.5 . .
C23 C22 H22 97.5 . .
N4 C22 H22 97.5 . .
C22 C23 H23A 109.5 . .
C22 C23 H23B 109.5 . .
H23A C23 H23B 109.5 . .
C22 C23 H23C 109.5 . .
H23A C23 H23C 109.5 . .
H23B C23 H23C 109.5 . .
N4 C24 C25 126.6(3) . .
N4 C24 H24 116.7 . .
C25 C24 H24 116.7 . .
C34 C25 C24 121.1(2) . .
C34 C25 C26 119.6(3) . .
C24 C25 C26 119.2(3) . .
C31 C26 C27 117.3(3) . .
C31 C26 C25 119.2(3) . .
C27 C26 C25 123.6(3) . .
C28 C27 C26 120.1(3) . .
C28 C27 H27 120.0 . .
C26 C27 H27 120.0 . .
C29 C28 C27 122.2(3) . .
C29 C28 H28 118.9 . .
C27 C28 H28 118.9 . .
C30 C29 C28 118.8(3) . .
C30 C29 H29 120.6 . .
C28 C29 H29 120.6 . .
C29 C30 C31 121.7(3) . .
C29 C30 H30 119.1 . .
C31 C30 H30 119.1 . .
C30 C31 C32 121.3(3) . .
C30 C31 C26 119.9(3) . .
C32 C31 C26 118.8(3) . .
C33 C32 C31 122.3(3) . .
C33 C32 H32 118.8 . .
C31 C32 H32 118.8 . .
C32 C33 C34 120.8(3) . .
C32 C33 H33 119.6 . .
C34 C33 H33 119.6 . .
O3 C34 C25 125.0(2) . .
O3 C34 C33 115.8(2) . .
C25 C34 C33 119.3(2) . .
N5 C35 Ru2 175.3(3) . .
O4 C36 C37 116.3(3) . .
O4 C36 C41 124.1(3) . .
C37 C36 C41 119.5(3) . .
C38 C37 C36 120.2(3) . .
C38 C37 H37 119.9 . .
C36 C37 H37 119.9 . .
C39 C38 C37 121.0(4) . .
C39 C38 H38 119.5 . .
C37 C38 H38 119.5 . .
C40 C39 C38 119.0(3) . .
C40 C39 H39 120.5 . .
C38 C39 H39 120.5 . .
C39 C40 C41 123.5(3) . .
C39 C40 H40 118.3 . .
C41 C40 H40 118.3 . .
C40 C41 C36 116.8(3) . .
C40 C41 C42 119.3(3) . .
C36 C41 C42 123.8(3) . .
N6 C42 C41 121.3(3) . .
N6 C42 C43 118.7(3) . .
C41 C42 C43 119.9(3) . .
C42 C43 H43A 109.5 . .
C42 C43 H43B 109.5 . .
H43A C43 H43B 109.5 . .
C42 C43 H43C 109.5 . .
H43A C43 H43C 109.5 . .
H43B C43 H43C 109.5 . .
C7 N1 Ru1 129.26(18) . .
C7 N1 H1 115.4 . .
Ru1 N1 H1 115.4 . .
C9 N2 Mn1 176.1(2) . .
C20 N3 C21 120.7(3) . .
C20 N3 Mn1 126.8(2) . .
C21 N3 Mn1 112.47(19) . .
C24 N4 C22 122.0(3) . .
C24 N4 Mn1 126.5(2) . .
C22 N4 Mn1 111.5(2) . .
C35 N5 Mn1 171.9(3) . .
C42 N6 Ru2 128.8(2) . .
C42 N6 H6 115.6 . .
Ru2 N6 H6 115.6 . .
C1 O1 Ru1 122.72(16) . .
C10 O2 Mn1 129.65(18) . .
C34 O3 Mn1 129.95(17) . .
C36 O4 Ru2 123.13(18) . .

loop_
_geom_bond_atom_site_label_1
_geom_bond_atom_site_label_2
_geom_bond_distance
_geom_bond_site_symmetry_2
Mn1 O3 1.8862(18) .
Mn1 O2 1.8971(19) .
Mn1 N3 1.971(2) .
Mn1 N4 1.975(2) .
Mn1 N5 2.291(2) .
Mn1 N2 2.346(2) .
Ru1 O1 1.9890(17) 2_755
Ru1 O1 1.9890(17) .
Ru1 N1 2.032(2) .
Ru1 N1 2.032(2) 2_755
Ru1 C9 2.075(3) .
Ru1 C9 2.075(3) 2_755
Ru2 O4 1.9888(19) .
Ru2 O4 1.9888(19) 2_666
Ru2 N6 2.031(2) 2_666
Ru2 N6 2.031(2) .
Ru2 C35 2.072(3) 2_666
Ru2 C35 2.072(3) .
C1 O1 1.334(3) .
C1 C2 1.399(4) .
C1 C6 1.412(4) .
C2 C3 1.359(4) .
C2 H2 0.9300 .
C3 C4 1.394(5) .
C3 H3 0.9300 .
C4 C5 1.375(4) .
C4 H4 0.9300 .
C5 C6 1.412(4) .
C5 H5 0.9300 .
C6 C7 1.473(4) .
C7 N1 1.275(3) .
C7 C8 1.505(4) .
C8 H8A 0.9600 .
C8 H8B 0.9600 .
C8 H8C 0.9600 .
C9 N2 1.141(4) .
C10 O2 1.312(3) .
C10 C19 1.405(4) .
C10 C11 1.424(4) .
C11 C12 1.358(4) .
C11 H11 0.9300 .
C12 C13 1.413(4) .
C12 H12 0.9300 .
C13 C18 1.404(4) .
C13 C14 1.412(4) .
C14 C15 1.349(5) .
C14 H14 0.9300 .
C15 C16 1.380(5) .
C15 H15 0.9300 .
C16 C17 1.373(4) .
C16 H16 0.9300 .
C17 C18 1.427(4) .
C17 H17 0.9300 .
C18 C19 1.456(4) .
C19 C20 1.426(4) .
C20 N3 1.291(3) .
C20 H20 0.9300 .
C21 C22 1.341(5) .
C21 N3 1.475(4) .
C21 H21A 0.9700 .
C21 H21B 0.9700 .
C22 C23 1.451(6) .
C22 N4 1.468(4) .
C22 H22 0.9800 .
C23 H23A 0.9600 .
C23 H23B 0.9600 .
C23 H23C 0.9600 .
C24 N4 1.286(3) .
C24 C25 1.425(4) .
C24 H24 0.9300 .
C25 C34 1.397(4) .
C25 C26 1.455(4) .
C26 C31 1.419(4) .
C26 C27 1.425(4) .
C27 C28 1.387(4) .
C27 H27 0.9300 .
C28 C29 1.378(5) .
C28 H28 0.9300 .
C29 C30 1.366(5) .
C29 H29 0.9300 .
C30 C31 1.410(4) .
C30 H30 0.9300 .
C31 C32 1.407(4) .
C32 C33 1.352(4) .
C32 H32 0.9300 .
C33 C34 1.430(4) .
C33 H33 0.9300 .
C34 O3 1.316(3) .
C35 N5 1.143(4) .
C36 O4 1.338(3) .
C36 C37 1.395(4) .
C36 C41 1.410(4) .
C37 C38 1.382(5) .
C37 H37 0.9300 .
C38 C39 1.363(5) .
C38 H38 0.9300 .
C39 C40 1.350(5) .
C39 H39 0.9300 .
C40 C41 1.404(4) .
C40 H40 0.9300 .
C41 C42 1.451(4) .
C42 N6 1.286(3) .
C42 C43 1.504(4) .
C43 H43A 0.9600 .
C43 H43B 0.9600 .
C43 H43C 0.9600 .
N1 H1 0.8600 .
N6 H6 0.8600 .

loop_
_geom_torsion_atom_site_label_1
_geom_torsion_atom_site_label_2
_geom_torsion_atom_site_label_3
_geom_torsion_atom_site_label_4
_geom_torsion
_geom_torsion_site_symmetry_1
O1 C1 C2 C3 179.0(3) .
C6 C1 C2 C3 1.3(4) .
C1 C2 C3 C4 0.6(5) .
C2 C3 C4 C5 -2.4(5) .
C3 C4 C5 C6 2.3(5) .
C4 C5 C6 C1 -0.3(4) .
C4 C5 C6 C7 -177.7(3) .
O1 C1 C6 C5 -178.9(2) .
C2 C1 C6 C5 -1.5(4) .
O1 C1 C6 C7 -1.6(4) .
C2 C1 C6 C7 175.8(2) .
C5 C6 C7 N1 -166.6(3) .
C1 C6 C7 N1 16.1(4) .
C5 C6 C7 C8 14.0(4) .
C1 C6 C7 C8 -163.3(3) .
O1 Ru1 C9 N2 -113(9) 2_755
O1 Ru1 C9 N2 67(9) .
N1 Ru1 C9 N2 -20(9) .
N1 Ru1 C9 N2 160(9) 2_755
C9 Ru1 C9 N2 107(100) 2_755
O2 C10 C11 C12 -179.5(3) .
C19 C10 C11 C12 1.6(4) .
C10 C11 C12 C13 1.1(5) .
C11 C12 C13 C18 -1.0(5) .
C11 C12 C13 C14 179.6(3) .
C18 C13 C14 C15 2.3(5) .
C12 C13 C14 C15 -178.4(3) .
C13 C14 C15 C16 0.0(5) .
C14 C15 C16 C17 -1.8(5) .
C15 C16 C17 C18 1.3(5) .
C14 C13 C18 C17 -2.7(4) .
C12 C13 C18 C17 178.0(3) .
C14 C13 C18 C19 177.6(3) .
C12 C13 C18 C19 -1.7(4) .
C16 C17 C18 C13 0.9(4) .
C16 C17 C18 C19 -179.4(3) .
O2 C10 C19 C20 -7.0(4) .
C11 C10 C19 C20 171.8(3) .
O2 C10 C19 C18 176.9(2) .
C11 C10 C19 C18 -4.3(4) .
C13 C18 C19 C10 4.4(4) .
C17 C18 C19 C10 -175.3(3) .
C13 C18 C19 C20 -171.7(3) .
C17 C18 C19 C20 8.6(4) .
C10 C19 C20 N3 3.8(5) .
C18 C19 C20 N3 179.9(3) .
N3 C21 C22 C23 -177.0(5) .
N3 C21 C22 N4 -22.2(7) .
N4 C24 C25 C34 2.6(5) .
N4 C24 C25 C26 178.4(3) .
C34 C25 C26 C31 0.3(4) .
C24 C25 C26 C31 -175.6(3) .
C34 C25 C26 C27 179.4(3) .
C24 C25 C26 C27 3.5(4) .
C31 C26 C27 C28 -0.2(4) .
C25 C26 C27 C28 -179.3(3) .
C26 C27 C28 C29 0.2(5) .
C27 C28 C29 C30 0.0(5) .
C28 C29 C30 C31 -0.2(5) .
C29 C30 C31 C32 179.2(3) .
C29 C30 C31 C26 0.3(5) .
C27 C26 C31 C30 0.0(4) .
C25 C26 C31 C30 179.1(3) .
C27 C26 C31 C32 -179.0(3) .
C25 C26 C31 C32 0.2(4) .
C30 C31 C32 C33 -179.3(3) .
C26 C31 C32 C33 -0.4(5) .
C31 C32 C33 C34 0.2(5) .
C24 C25 C34 O3 -3.1(4) .
C26 C25 C34 O3 -178.8(2) .
C24 C25 C34 C33 175.2(3) .
C26 C25 C34 C33 -0.6(4) .
C32 C33 C34 O3 178.8(3) .
C32 C33 C34 C25 0.3(4) .
O4 Ru2 C35 N5 82(3) .
O4 Ru2 C35 N5 -98(3) 2_666
N6 Ru2 C35 N5 175(3) 2_666
N6 Ru2 C35 N5 -5(3) .
C35 Ru2 C35 N5 62(100) 2_666
O4 C36 C37 C38 177.9(3) .
C41 C36 C37 C38 1.9(5) .
C36 C37 C38 C39 0.7(6) .
C37 C38 C39 C40 -3.1(6) .
C38 C39 C40 C41 2.9(6) .
C39 C40 C41 C36 -0.4(5) .
C39 C40 C41 C42 -175.7(3) .
O4 C36 C41 C40 -177.8(3) .
C37 C36 C41 C40 -2.1(4) .
O4 C36 C41 C42 -2.7(4) .
C37 C36 C41 C42 173.1(3) .
C40 C41 C42 N6 -169.0(3) .
C36 C41 C42 N6 16.0(4) .
C40 C41 C42 C43 13.3(4) .
C36 C41 C42 C43 -161.8(3) .
C6 C7 N1 Ru1 4.4(4) .
C8 C7 N1 Ru1 -176.2(2) .
O1 Ru1 N1 C7 154.8(2) 2_755
O1 Ru1 N1 C7 -25.2(2) .
N1 Ru1 N1 C7 -72(100) 2_755
C9 Ru1 N1 C7 64.1(2) .
C9 Ru1 N1 C7 -115.9(2) 2_755
Ru1 C9 N2 Mn1 -5(13) .
O3 Mn1 N2 C9 175(4) .
O2 Mn1 N2 C9 79(4) .
N3 Mn1 N2 C9 -12(4) .
N4 Mn1 N2 C9 -95(4) .
N5 Mn1 N2 C9 -29(4) .
C19 C20 N3 C21 -177.2(3) .
C19 C20 N3 Mn1 5.1(4) .
C22 C21 N3 C20 -160.4(4) .
C22 C21 N3 Mn1 17.5(6) .
O3 Mn1 N3 C20 158.9(6) .
O2 Mn1 N3 C20 -8.3(3) .
N4 Mn1 N3 C20 171.5(3) .
N5 Mn1 N3 C20 -98.3(3) .
N2 Mn1 N3 C20 82.7(3) .
O3 Mn1 N3 C21 -19.0(8) .
O2 Mn1 N3 C21 173.9(3) .
N4 Mn1 N3 C21 -6.4(3) .
N5 Mn1 N3 C21 83.9(3) .
N2 Mn1 N3 C21 -95.2(3) .
C25 C24 N4 C22 -176.7(4) .
C25 C24 N4 Mn1 2.9(4) .
C21 C22 N4 C24 -163.7(4) .
C23 C22 N4 C24 -8.6(7) .
C21 C22 N4 Mn1 16.7(6) .
C23 C22 N4 Mn1 171.7(5) .
O3 Mn1 N4 C24 -5.8(3) .
O2 Mn1 N4 C24 178.0(7) .
N3 Mn1 N4 C24 175.6(3) .
N5 Mn1 N4 C24 86.2(3) .
N2 Mn1 N4 C24 -96.6(3) .
O3 Mn1 N4 C22 173.8(3) .
O2 Mn1 N4 C22 -2.4(9) .
N3 Mn1 N4 C22 -4.8(3) .
N5 Mn1 N4 C22 -94.2(3) .
N2 Mn1 N4 C22 83.0(3) .
Ru2 C35 N5 Mn1 41(5) .
O3 Mn1 N5 C35 -5.4(18) .
O2 Mn1 N5 C35 90.4(18) .
N3 Mn1 N5 C35 -179(100) .
N4 Mn1 N5 C35 -96.0(18) .
N2 Mn1 N5 C35 -161.2(17) .
C41 C42 N6 Ru2 5.0(4) .
C43 C42 N6 Ru2 -177.2(2) .
O4 Ru2 N6 C42 -25.3(2) .
O4 Ru2 N6 C42 154.7(2) 2_666
N6 Ru2 N6 C42 -2(100) 2_666
C35 Ru2 N6 C42 -115.8(2) 2_666
C35 Ru2 N6 C42 64.2(2) .
C2 C1 O1 Ru1 151.15(19) .
C6 C1 O1 Ru1 -31.3(3) .
O1 Ru1 O1 C1 162(100) 2_755
N1 Ru1 O1 C1 37.02(18) .
N1 Ru1 O1 C1 -142.98(18) 2_755
C9 Ru1 O1 C1 -49.79(19) .
C9 Ru1 O1 C1 130.21(19) 2_755
C19 C10 O2 Mn1 0.7(4) .
C11 C10 O2 Mn1 -178.07(19) .
O3 Mn1 O2 C10 -173.0(2) .
N3 Mn1 O2 C10 5.5(2) .
N4 Mn1 O2 C10 3.2(9) .
N5 Mn1 O2 C10 95.0(2) .
N2 Mn1 O2 C10 -82.0(2) .
C25 C34 O3 Mn1 -2.4(4) .
C33 C34 O3 Mn1 179.31(19) .
O2 Mn1 O3 C34 -174.8(2) .
N3 Mn1 O3 C34 18.1(8) .
N4 Mn1 O3 C34 5.6(2) .
N5 Mn1 O3 C34 -84.6(2) .
N2 Mn1 O3 C34 94.1(2) .
C37 C36 O4 Ru2 154.2(2) .
C41 C36 O4 Ru2 -29.9(3) .
O4 Ru2 O4 C36 1(100) 2_666
N6 Ru2 O4 C36 -143.7(2) 2_666
N6 Ru2 O4 C36 36.3(2) .
C35 Ru2 O4 C36 130.1(2) 2_666
C35 Ru2 O4 C36 -49.9(2) .

loop_
_platon_squeeze_void_nr
_platon_squeeze_void_average_x
_platon_squeeze_void_average_y
_platon_squeeze_void_average_z
_platon_squeeze_void_volume
_platon_squeeze_void_count_electrons
_platon_squeeze_void_content
1 0.221 0.279 0.221 682 155 ' '
